data_4135507
loop_
_publ_author_name
'Gong, Wei'
'Arman, Hadi'
'Chen, Zhijie'
'Xie, Yi'
'Son, Florencia A.'
'Cui, Hui'
'Chen, Xinfa'
'Shi, Yanshu'
'Liu, Yan'
'Chen, Banglin'
'Farha, Omar K.'
'Cui, Yong'

_publ_section_title
;
 Highly Specific Coordination-Driven Self-Assembly of 2D Heterometallic
 Metal-Organic Frameworks with Unprecedented Johnson-type
 (<i>J</i><sub>51</sub>) Nonanuclear Zr-Oxocarboxylate Clusters.
;
_journal_issue 2
_journal_name_full 'Journal of the American Chemical Society'
_journal_page_first 657
_journal_page_last 663
_journal_paper_doi 10.1021/jacs.0c11881
_journal_volume 143
_journal_year 2021
_chemical_formula_moiety 'C72 H48 N12 O50 Pb4 Zr9'
_chemical_formula_sum 'C72 H48 N12 O50 Pb4 Zr9'
_chemical_formula_weight 3530.96
_space_group_crystal_system trigonal
_space_group_IT_number 155
_space_group_name_Hall 'R 3 2"'
_space_group_name_H-M_alt 'R 3 2 :H'
_atom_sites_solution_hydrogens geom
_audit_creation_date 2020-09-24
_audit_creation_method
;
Olex2 1.2
(compiled 2018.05.29 svn.r3508 for OlexSys, GUI svn.r5506)
;
_cell_angle_alpha 90
_cell_angle_beta 90
_cell_angle_gamma 120
_cell_formula_units_Z 3
_cell_length_a 18.2062(4)
_cell_length_b 18.2062(4)
_cell_length_c 50.5590(19)
_cell_measurement_reflns_used 8910
_cell_measurement_temperature 100.00(10)
_cell_measurement_theta_max 67.3480
_cell_measurement_theta_min 2.6400
_cell_volume 14513.4(7)
_computing_cell_refinement 'CrysAlisPro 1.171.40.63a (Rigaku OD, 2019)'
_computing_data_collection 'CrysAlisPro 1.171.40.63a (Rigaku OD, 2019)'
_computing_data_reduction 'CrysAlisPro 1.171.40.63a (Rigaku OD, 2019)'
_computing_molecular_graphics 'Olex2 (Dolomanov et al., 2009)'
_computing_publication_material 'Olex2 (Dolomanov et al., 2009)'
_computing_structure_refinement 'XL (Sheldrick, 2008)'
_computing_structure_solution 'SHELXT 2018/2 (Sheldrick, 2018)'
_diffrn_ambient_temperature 100(2)
_diffrn_detector_area_resol_mean 10.0000
_diffrn_detector_type HyPix
_diffrn_measured_fraction_theta_full 0.996
_diffrn_measured_fraction_theta_max 0.996
_diffrn_measurement_details
;
List of Runs (angles in degrees, time in seconds):

  # Type    Start    End  Width  t~exp~   \w     \q     \k     \f   Frames
--------------------------------------------------------------------------
  1  \w    -28.00  32.00   0.50    2.35    --   46.37 -10.00   7.00  120
  2  \w     32.00 120.00   0.50    2.35    --   46.37  37.00  60.00  176
  3  \w     83.00 118.00   0.50    2.35    --   46.37  57.00  90.00   70
  4  \w     83.00 118.00   0.50    2.35    --   46.37  57.00 120.00   70
  5  \w     34.00  71.00   0.50    9.40    --  106.69 -61.00 -30.00   74
  6  \w     34.00 105.00   0.50    9.40    --  106.69 -94.00 -60.00  142
  7  \w     34.00 111.00   0.50    9.40    --  106.69-125.00  79.00  154
  8  \w     34.00  71.00   0.50    9.40    --  106.69 -61.00 -60.00   74
  9  \w     34.00 101.00   0.50    9.40    --  106.69 -77.00 -90.00  134
 10  \w     34.00 105.00   0.50    9.40    --  106.69 -94.00-150.00  142
 11  \w     89.00 178.00   0.50    9.40    --  106.69  15.00-180.00  178
 12  \w     32.00 120.00   0.50    2.35    --   46.37  37.00 -30.00  176
 13  \w    -51.00 -16.00   0.50    9.40    --  -88.50  45.00  18.00   70
 14  \w    -51.00 -16.00   0.50    9.40    --  -88.50  45.00 150.00   70
 15  \w    -87.00 -15.00   0.50    9.40    --  -88.50 127.00-113.00  144
 16  \w   -118.00 -83.00   0.50    2.35    --  -46.37 -57.00-120.00   70
 17  \w   -118.00 -87.00   0.50    2.35    --  -46.37-125.00-150.00   62
 18  \w   -118.00 -87.00   0.50    2.35    --  -46.37-125.00-120.00   62
 19  \w   -118.00 -87.00   0.50    2.35    --  -46.37-125.00  30.00   62
 20  \w   -160.00-110.00   0.50    9.40    --  -88.50 -61.00  90.00  100
 21  \w   -160.00-101.00   0.50    9.40    --  -88.50 -77.00  30.00  118
;
_diffrn_measurement_device 'four-circle diffractometer'
_diffrn_measurement_device_type 'XtaLAB Synergy, Dualflex, HyPix'
_diffrn_measurement_method '\w scans'
_diffrn_radiation_type CuK\a
_diffrn_radiation_wavelength 1.54184
_diffrn_reflns_av_R_equivalents 0.0774
_diffrn_reflns_av_unetI/netI 0.0353
_diffrn_reflns_Laue_measured_fraction_full 0.996
_diffrn_reflns_Laue_measured_fraction_max 0.996
_diffrn_reflns_limit_h_max 21
_diffrn_reflns_limit_h_min -17
_diffrn_reflns_limit_k_max 13
_diffrn_reflns_limit_k_min -21
_diffrn_reflns_limit_l_max 60
_diffrn_reflns_limit_l_min -59
_diffrn_reflns_number 35763
_diffrn_reflns_point_group_measured_fraction_full 0.993
_diffrn_reflns_point_group_measured_fraction_max 0.993
_diffrn_reflns_theta_full 67.490
_diffrn_reflns_theta_max 67.490
_diffrn_reflns_theta_min 4.858
_exptl_absorpt_coefficient_mu 10.866
_exptl_absorpt_correction_T_max 1.000
_exptl_absorpt_correction_T_min 0.649
_exptl_absorpt_correction_type gaussian
_exptl_absorpt_process_details
;
CrysAlisPro 1.171.40.63a (Rigaku Oxford Diffraction, 2019)
Numerical absorption correction based on gaussian integration over
			a multifaceted crystal model
Empirical absorption correction using spherical harmonics,
 implemented in SCALE3 ABSPACK scaling algorithm.
;
_exptl_crystal_colour 'clear colourless'
_exptl_crystal_colour_lustre clear
_exptl_crystal_colour_primary colourless
_exptl_crystal_density_diffrn 1.212
_exptl_crystal_description plate
_exptl_crystal_F_000 4956
_exptl_crystal_size_max 0.232
_exptl_crystal_size_mid 0.146
_exptl_crystal_size_min 0.052
_refine_diff_density_max 3.627
_refine_diff_density_min -1.130
_refine_diff_density_rms 0.183
_refine_ls_abs_structure_details
;
 Refined as an inversion twin.
;
_refine_ls_abs_structure_Flack 0.274(17)
_refine_ls_extinction_method none
_refine_ls_goodness_of_fit_ref 1.071
_refine_ls_hydrogen_treatment constr
_refine_ls_matrix_type full
_refine_ls_number_parameters 178
_refine_ls_number_reflns 5792
_refine_ls_number_restraints 12
_refine_ls_restrained_S_all 1.071
_refine_ls_R_factor_all 0.0813
_refine_ls_R_factor_gt 0.0746
_refine_ls_shift/su_max 0.001
_refine_ls_shift/su_mean 0.000
_refine_ls_structure_factor_coef Fsqd
_refine_ls_weighting_details 'w=1/[\s^2^(Fo^2^)+(0.1733P)^2^] where P=(Fo^2^+2Fc^2^)/3'
_refine_ls_weighting_scheme calc
_refine_ls_wR_factor_gt 0.2156
_refine_ls_wR_factor_ref 0.2263
_reflns_Friedel_coverage 0.808
_reflns_Friedel_fraction_full 0.989
_reflns_Friedel_fraction_max 0.989
_reflns_number_gt 4846
_reflns_number_total 5792
_reflns_threshold_expression 'I > 2\s(I)'
_cod_data_source_file ja0c11881_si_002.cif
_cod_data_source_block JMOF-2
_cod_depositor_comments 'Adding full bibliography for 4135507--4135511.cif.'
_cod_original_cell_volume 14513.3(8)
_cod_original_sg_symbol_H-M 'R 3 2'
_cod_database_code 4135507
_shelx_shelxl_version_number 2018/3
_shelx_space_group_comment
;
The symmetry employed for this shelxl refinement is uniquely defined
by the following loop, which should always be used as a source of
symmetry information in preference to the above space-group names.
They are only intended as comments.
;
_olex2_refinement_description
;
1. Twinned data refinement
 Scales: 0.726(17)
 0.274(17)
2. Fixed Uiso
 At 1.2 times of:
  All C(H) groups
3. Rigid bond restraints
 C2, C3, C4, C5, N1, C1
 with sigma for 1-2 distances of 0.01 and sigma for 1-3 distances of 0.01
4. Uiso/Uaniso restraints and constraints
Uanis(N2) = Uanis(C7) = Uanis(C8) = Uanis(C9) = Uanis(C10)
Uanis(O9) = Uanis(Pb1)
Uanis(O8) = Uanis(Zr2)
Uanis(C1) = Uanis(C3)
5. Others
 Fixed Sof: O10(0.5) O9(0.5)
6.a Aromatic/amide H refined with riding coordinates:
 C10(H10), C11(H11), C1(H1), C2(H2), C4(H4), C5(H5), C8(H8), C7(H7)
6.b Fitted hexagon refined as free rotating group:
 C1(C2,C3,C4,C5,N1)
;
_olex2_submission_special_instructions 'No special instructions were received'
_oxdiff_exptl_absorpt_empirical_details
;
Empirical correction (ABSPACK) includes:
- Absorption correction using spherical harmonics
- Frame scaling
;

loop_
_space_group_symop_operation_xyz
'x, y, z'
'-y, x-y, z'
'-x+y, -x, z'
'y, x, -z'
'x-y, -y, -z'
'-x, -x+y, -z'
'x+2/3, y+1/3, z+1/3'
'-y+2/3, x-y+1/3, z+1/3'
'-x+y+2/3, -x+1/3, z+1/3'
'y+2/3, x+1/3, -z+1/3'
'x-y+2/3, -y+1/3, -z+1/3'
'-x+2/3, -x+y+1/3, -z+1/3'
'x+1/3, y+2/3, z+2/3'
'-y+1/3, x-y+2/3, z+2/3'
'-x+y+1/3, -x+2/3, z+2/3'
'y+1/3, x+2/3, -z+2/3'
'x-y+1/3, -y+2/3, -z+2/3'
'-x+1/3, -x+y+2/3, -z+2/3'

loop_
_atom_site_label
_atom_site_type_symbol
_atom_site_fract_x
_atom_site_fract_y
_atom_site_fract_z
_atom_site_U_iso_or_equiv
_atom_site_adp_type
_atom_site_occupancy
_atom_site_site_symmetry_order
_atom_site_calc_flag
_atom_site_refinement_flags_posn
_atom_site_refinement_flags_adp
_atom_site_refinement_flags_occupancy
_atom_site_disorder_assembly
_atom_site_disorder_group
Pb2 Pb 0.333333 0.666667 0.38199(2) 0.0760(4) Uani 1 3 d S T P . .
Pb1 Pb 0.333333 0.666667 0.61814(3) 0.1052(5) Uani 1 3 d S T P . .
Zr2 Zr 0.99995(8) 0.88655(8) 0.53373(3) 0.0788(4) Uani 1 1 d . . . . .
Zr1 Zr 0.80564(9) 0.80564(9) 0.500000 0.0794(6) Uani 1 2 d S T P . .
O5 O 0.9243(7) 0.8320(6) 0.5002(2) 0.084(3) Uani 1 1 d . . . . .
O1 O 0.7492(7) 0.9169(7) 0.5453(3) 0.096(4) Uani 1 1 d . . . . .
O4 O 0.7510(7) 0.9148(8) 0.4551(3) 0.096(3) Uani 1 1 d . . . . .
O12 O 0.7012(6) 0.7892(6) 0.4735(3) 0.082(3) Uani 1 1 d . . . . .
O6 O 0.8688(7) 0.8688(7) 0.5399(3) 0.088(3) Uani 1 1 d . . . . .
O2 O 0.6989(7) 0.7869(6) 0.5273(2) 0.081(3) Uani 1 1 d . . . . .
O8 O 0.9991(6) 0.8920(6) 0.5768(2) 0.0788(4) Uani 1 1 d . . . . .
N2 N 0.4584(10) 0.7372(11) 0.4176(4) 0.099(2) Uani 1 1 d . . . . .
O7 O 1.000000 1.000000 0.5261(5) 0.092(5) Uani 1 3 d S T P . .
C9 C 0.6107(11) 0.8062(13) 0.4464(4) 0.099(2) Uani 1 1 d . . . . .
C6 C 0.6908(11) 0.8375(10) 0.5422(3) 0.079(4) Uani 1 1 d . . . . .
C12 C 0.6952(12) 0.8407(9) 0.4575(3) 0.084(4) Uani 1 1 d . . . . .
O10 O 0.1680(16) 0.5596(17) 0.3724(7) 0.111(9) Uani 0.5 1 d . . . A 1
C10 C 0.5421(12) 0.7310(12) 0.4520(5) 0.099(2) Uani 1 1 d . . . . .
H10 H 0.542390 0.700058 0.466647 0.119 Uiso 1 1 calc R . . . .
C11 C 0.4686(17) 0.6985(16) 0.4354(5) 0.124(8) Uani 1 1 d . . . . .
H11 H 0.425133 0.643310 0.438613 0.149 Uiso 1 1 calc R . . . .
C1 C 0.4654(6) 0.6954(8) 0.5611(3) 0.116(4) Uani 1 1 d . U . . .
H1 H 0.419325 0.644031 0.555749 0.139 Uiso 1 1 calc R . . . .
C2 C 0.5416(7) 0.7293(10) 0.5473(3) 0.128(9) Uani 1 1 d G U . . .
H2 H 0.546511 0.700602 0.532813 0.154 Uiso 1 1 calc R . . . .
C3 C 0.6104(6) 0.8060(9) 0.5552(3) 0.116(4) Uani 1 1 d G U . . .
C4 C 0.6030(7) 0.8489(8) 0.5769(4) 0.132(8) Uani 1 1 d G U . . .
H4 H 0.649021 0.900246 0.582206 0.158 Uiso 1 1 calc R . . . .
C5 C 0.5268(8) 0.8150(9) 0.5906(3) 0.128(7) Uani 1 1 d G U . . .
H5 H 0.521836 0.843676 0.605141 0.153 Uiso 1 1 calc R . . . .
N1 N 0.4580(7) 0.7382(8) 0.5827(3) 0.131(7) Uani 1 1 d G U . . .
C8 C 0.6038(12) 0.8504(12) 0.4246(5) 0.099(2) Uani 1 1 d . . . . .
H8 H 0.650264 0.901075 0.419065 0.119 Uiso 1 1 calc R . . . .
C7 C 0.5286(11) 0.8181(12) 0.4118(5) 0.099(2) Uani 1 1 d . . . . .
H7 H 0.522877 0.850509 0.398568 0.119 Uiso 1 1 calc R . . . .
O9 O 0.4365(17) 0.6111(18) 0.6303(6) 0.1052(5) Uani 0.5 1 d . . . . .

loop_
_atom_site_aniso_label
_atom_site_aniso_U_11
_atom_site_aniso_U_22
_atom_site_aniso_U_33
_atom_site_aniso_U_23
_atom_site_aniso_U_13
_atom_site_aniso_U_12
Pb2 0.0625(4) 0.0625(4) 0.1028(7) 0.000 0.000 0.0313(2)
Pb1 0.0820(5) 0.0820(5) 0.1516(12) 0.000 0.000 0.0410(3)
Zr2 0.0505(6) 0.0519(6) 0.1352(12) 0.0030(6) -0.0012(6) 0.0264(5)
Zr1 0.0454(6) 0.0454(6) 0.1440(16) 0.0009(4) -0.0009(4) 0.0203(7)
O5 0.058(6) 0.045(5) 0.105(7) 0.003(4) 0.004(5) -0.007(4)
O1 0.046(5) 0.058(6) 0.169(11) -0.001(6) 0.004(6) 0.015(5)
O4 0.056(6) 0.079(8) 0.142(10) -0.005(7) 0.002(6) 0.026(6)
O12 0.052(5) 0.045(5) 0.145(9) -0.001(5) -0.012(5) 0.021(4)
O6 0.056(5) 0.055(5) 0.166(10) -0.021(6) -0.015(6) 0.038(5)
O2 0.062(6) 0.046(5) 0.128(8) 0.012(5) -0.009(5) 0.021(4)
O8 0.0505(6) 0.0519(6) 0.1352(12) 0.0030(6) -0.0012(6) 0.0264(5)
N2 0.065(4) 0.072(4) 0.159(7) 0.005(4) -0.006(4) 0.033(4)
O7 0.054(6) 0.054(6) 0.169(18) 0.000 0.000 0.027(3)
C9 0.065(4) 0.072(4) 0.159(7) 0.005(4) -0.006(4) 0.033(4)
C6 0.094(11) 0.057(8) 0.097(9) 0.010(7) -0.007(8) 0.047(8)
C12 0.092(11) 0.043(8) 0.116(11) -0.017(7) 0.006(8) 0.034(8)
O10 0.061(13) 0.077(15) 0.17(2) -0.018(15) -0.001(15) 0.018(12)
C10 0.065(4) 0.072(4) 0.159(7) 0.005(4) -0.006(4) 0.033(4)
C11 0.115(17) 0.107(16) 0.144(18) 0.067(15) 0.022(13) 0.052(14)
C1 0.056(6) 0.097(10) 0.175(13) -0.005(8) 0.004(7) 0.022(7)
C2 0.042(8) 0.103(14) 0.21(2) -0.026(14) 0.016(10) 0.013(8)
C3 0.056(6) 0.097(10) 0.175(13) -0.005(8) 0.004(7) 0.022(7)
C4 0.070(10) 0.075(12) 0.24(2) -0.006(12) 0.029(13) 0.029(8)
C5 0.089(13) 0.072(11) 0.21(2) 0.011(10) 0.028(12) 0.029(9)
N1 0.081(10) 0.091(12) 0.174(16) -0.014(11) 0.025(10) 0.008(8)
C8 0.065(4) 0.072(4) 0.159(7) 0.005(4) -0.006(4) 0.033(4)
C7 0.065(4) 0.072(4) 0.159(7) 0.005(4) -0.006(4) 0.033(4)
O9 0.0820(5) 0.0820(5) 0.1516(12) 0.000 0.000 0.0410(3)

loop_
_atom_type_symbol
_atom_type_description
_atom_type_scat_dispersion_real
_atom_type_scat_dispersion_imag
_atom_type_scat_source
C C 0.0181 0.0091 'International Tables Vol C Tables 4.2.6.8 and 6.1.1.4'
H H 0.0000 0.0000 'International Tables Vol C Tables 4.2.6.8 and 6.1.1.4'
N N 0.0311 0.0180 'International Tables Vol C Tables 4.2.6.8 and 6.1.1.4'
O O 0.0492 0.0322 'International Tables Vol C Tables 4.2.6.8 and 6.1.1.4'
Pb Pb -4.0753 8.5060 'International Tables Vol C Tables 4.2.6.8 and 6.1.1.4'
Zr Zr -0.1862 2.2449 'International Tables Vol C Tables 4.2.6.8 and 6.1.1.4'

loop_
_exptl_crystal_face_index_h
_exptl_crystal_face_index_k
_exptl_crystal_face_index_l
_exptl_crystal_face_perp_dist
-1 -1 -33 0.0056
-6 11 8 0.0822
-10 0 4 0.0954
-2 11 -3 0.0563
11 -3 -3 0.1107
6 -12 2 0.0637
2 -1 32 0.0341

loop_
_geom_angle_atom_site_label_1
_geom_angle_atom_site_label_2
_geom_angle_atom_site_label_3
_geom_angle
_geom_angle_site_symmetry_1
_geom_angle_site_symmetry_3
_geom_angle_publ_flag
N2 Pb2 N2 79.7(6) 2_665 . ?
N2 Pb2 N2 79.7(6) 2_665 3_565 ?
N2 Pb2 N2 79.7(6) . 3_565 ?
N2 Pb2 O10 72.5(8) 2_665 3_565 ?
N2 Pb2 O10 72.5(8) . 2_665 ?
N2 Pb2 O10 147.8(8) 3_565 3_565 ?
N2 Pb2 O10 79.6(7) . 3_565 ?
N2 Pb2 O10 79.6(8) 2_665 . ?
N2 Pb2 O10 147.8(8) 2_665 2_665 ?
N2 Pb2 O10 147.8(8) . . ?
N2 Pb2 O10 72.5(8) 3_565 . ?
N2 Pb2 O10 79.6(7) 3_565 2_665 ?
O10 Pb2 O10 116.8(4) . 2_665 ?
O10 Pb2 O10 116.8(4) 3_565 2_665 ?
O10 Pb2 O10 116.8(4) . 3_565 ?
N1 Pb1 N1 79.8(9) 2_665 . ?
N1 Pb1 N1 79.8(12) 3_565 . ?
N1 Pb1 N1 79.8(11) 2_665 3_565 ?
O9 Pb1 N1 81.6(10) 3_565 2_665 ?
O9 Pb1 N1 81.6(9) . 3_565 ?
O9 Pb1 N1 151.1(8) 3_565 . ?
O9 Pb1 N1 75.3(13) 3_565 3_565 ?
O9 Pb1 N1 75.3(8) . . ?
O9 Pb1 N1 151.1(11) . 2_665 ?
O9 Pb1 N1 75.3(11) 2_665 2_665 ?
O9 Pb1 N1 151.1(11) 2_665 3_565 ?
O9 Pb1 N1 81.6(7) 2_665 . ?
O9 Pb1 O9 114.6(5) 3_565 . ?
O9 Pb1 O9 114.6(5) 2_665 3_565 ?
O9 Pb1 O9 114.6(5) 2_665 . ?
Zr2 Zr2 Zr2 90.01(2) 6_766 3_675 ?
Zr2 Zr2 Zr1 60.99(4) 6_766 2_765 ?
Zr2 Zr2 Zr1 61.03(4) 6_766 . ?
Zr1 Zr2 Zr2 59.48(4) . 3_675 ?
Zr1 Zr2 Zr2 111.24(4) 2_765 3_675 ?
Zr1 Zr2 Zr1 121.08(5) . 2_765 ?
O5 Zr2 Zr2 114.0(3) 6_766 3_675 ?
O5 Zr2 Zr2 80.9(4) . 3_675 ?
O5 Zr2 Zr2 35.6(3) 6_766 6_766 ?
O5 Zr2 Zr2 36.0(3) . 6_766 ?
O5 Zr2 Zr1 28.9(4) . . ?
O5 Zr2 Zr1 96.7(3) . 2_765 ?
O5 Zr2 Zr1 96.3(3) 6_766 . ?
O5 Zr2 Zr1 29.2(4) 6_766 2_765 ?
O5 Zr2 O5 69.1(6) . 6_766 ?
O5 Zr2 O1 76.8(5) 6_766 2_765 ?
O5 Zr2 O1 115.3(5) . 2_765 ?
O5 Zr2 O4 115.8(5) 6_766 4_556 ?
O5 Zr2 O4 75.6(5) . 4_556 ?
O5 Zr2 O6 133.4(5) . 2_765 ?
O5 Zr2 O6 69.6(5) 6_766 2_765 ?
O5 Zr2 O6 69.3(5) . . ?
O5 Zr2 O6 133.0(5) 6_766 . ?
O5 Zr2 O8 144.2(4) . . ?
O5 Zr2 O8 145.3(4) 6_766 . ?
O5 Zr2 O7 89.7(7) . . ?
O1 Zr2 Zr2 163.5(4) 2_765 3_675 ?
O1 Zr2 Zr2 105.0(4) 2_765 6_766 ?
O1 Zr2 Zr1 134.1(3) 2_765 . ?
O1 Zr2 Zr1 71.6(3) 2_765 2_765 ?
O1 Zr2 O6 142.3(5) 2_765 . ?
O1 Zr2 O6 74.4(4) 2_765 2_765 ?
O4 Zr2 Zr2 110.9(3) 4_556 3_675 ?
O4 Zr2 Zr2 104.6(4) 4_556 6_766 ?
O4 Zr2 Zr1 70.3(4) 4_556 . ?
O4 Zr2 Zr1 135.2(3) 4_556 2_765 ?
O4 Zr2 O1 72.4(5) 4_556 2_765 ?
O4 Zr2 O6 143.7(5) 4_556 2_765 ?
O4 Zr2 O6 73.0(5) 4_556 . ?
O6 Zr2 Zr2 97.8(4) 2_765 6_766 ?
O6 Zr2 Zr2 97.1(3) 2_765 3_675 ?
O6 Zr2 Zr2 97.9(4) . 6_766 ?
O6 Zr2 Zr2 37.9(3) . 3_675 ?
O6 Zr2 Zr1 146.0(3) 2_765 . ?
O6 Zr2 Zr1 146.0(3) . 2_765 ?
O6 Zr2 Zr1 40.4(3) 2_765 2_765 ?
O6 Zr2 Zr1 40.4(3) . . ?
O6 Zr2 O6 131.9(5) . 2_765 ?
O8 Zr2 Zr2 177.1(3) . 6_766 ?
O8 Zr2 Zr2 87.4(2) . 3_675 ?
O8 Zr2 Zr1 119.0(3) . 2_765 ?
O8 Zr2 Zr1 118.3(3) . . ?
O8 Zr2 O1 77.5(5) . 2_765 ?
O8 Zr2 O4 77.4(5) . 4_556 ?
O8 Zr2 O6 80.7(4) . . ?
O8 Zr2 O6 81.4(5) . 2_765 ?
O7 Zr2 Zr2 31.7(2) . 3_675 ?
O7 Zr2 Zr2 79.4(7) . 6_766 ?
O7 Zr2 Zr1 80.1(3) . . ?
O7 Zr2 Zr1 80.1(3) . 2_765 ?
O7 Zr2 O5 89.5(7) . 6_766 ?
O7 Zr2 O1 143.7(4) . 2_765 ?
O7 Zr2 O4 142.4(4) . 4_556 ?
O7 Zr2 O6 69.4(3) . . ?
O7 Zr2 O6 69.3(3) . 2_765 ?
O7 Zr2 O8 97.8(7) . . ?
Zr2 Zr1 Zr2 89.19(6) 3_675 6_766 ?
Zr2 Zr1 Zr2 57.97(5) 4_556 3_675 ?
Zr2 Zr1 Zr2 89.21(6) . 4_556 ?
Zr2 Zr1 Zr2 61.08(5) . 3_675 ?
Zr2 Zr1 Zr2 61.08(5) 4_556 6_766 ?
Zr2 Zr1 Zr2 57.97(5) . 6_766 ?
O5 Zr1 Zr2 31.6(3) . 6_766 ?
O5 Zr1 Zr2 31.6(3) 4_556 3_675 ?
O5 Zr1 Zr2 30.9(3) 4_556 4_556 ?
O5 Zr1 Zr2 84.0(3) . 3_675 ?
O5 Zr1 Zr2 84.3(3) . 4_556 ?
O5 Zr1 Zr2 84.0(3) 4_556 6_766 ?
O5 Zr1 Zr2 30.9(3) . . ?
O5 Zr1 Zr2 84.3(3) 4_556 . ?
O5 Zr1 O5 95.6(6) 4_556 . ?
O5 Zr1 O12 143.1(4) . . ?
O5 Zr1 O12 82.3(4) . 4_556 ?
O5 Zr1 O12 82.3(4) 4_556 . ?
O5 Zr1 O12 143.1(4) 4_556 4_556 ?
O5 Zr1 O6 70.9(4) 4_556 . ?
O5 Zr1 O6 70.9(4) . 4_556 ?
O5 Zr1 O6 70.2(4) 4_556 4_556 ?
O5 Zr1 O6 70.2(4) . . ?
O5 Zr1 O2 83.6(4) . 4_556 ?
O5 Zr1 O2 142.1(4) . . ?
O5 Zr1 O2 142.1(4) 4_556 4_556 ?
O5 Zr1 O2 83.6(4) 4_556 . ?
O12 Zr1 Zr2 75.1(3) . 4_556 ?
O12 Zr1 Zr2 75.1(3) 4_556 . ?
O12 Zr1 Zr2 164.3(3) 4_556 4_556 ?
O12 Zr1 Zr2 112.2(3) . 6_766 ?
O12 Zr1 Zr2 109.1(3) 4_556 6_766 ?
O12 Zr1 Zr2 164.3(3) . . ?
O12 Zr1 Zr2 109.1(3) . 3_675 ?
O12 Zr1 Zr2 112.2(3) 4_556 3_675 ?
O12 Zr1 O12 120.6(6) 4_556 . ?
O12 Zr1 O6 140.3(4) 4_556 4_556 ?
O12 Zr1 O6 73.9(4) 4_556 . ?
O12 Zr1 O6 140.3(4) . . ?
O12 Zr1 O6 73.9(4) . 4_556 ?
O12 Zr1 O2 76.5(4) 4_556 . ?
O12 Zr1 O2 76.5(4) . 4_556 ?
O12 Zr1 O2 74.6(4) . . ?
O12 Zr1 O2 74.6(4) 4_556 4_556 ?
O6 Zr1 Zr2 39.3(3) . 3_675 ?
O6 Zr1 Zr2 93.9(3) . 6_766 ?
O6 Zr1 Zr2 93.9(3) . 4_556 ?
O6 Zr1 Zr2 93.9(3) 4_556 3_675 ?
O6 Zr1 Zr2 39.3(3) 4_556 6_766 ?
O6 Zr1 Zr2 39.3(3) . . ?
O6 Zr1 Zr2 39.3(3) 4_556 4_556 ?
O6 Zr1 Zr2 93.9(3) 4_556 . ?
O6 Zr1 O6 120.6(7) . 4_556 ?
O2 Zr1 Zr2 110.0(3) 4_556 . ?
O2 Zr1 Zr2 75.7(3) . 3_675 ?
O2 Zr1 Zr2 164.9(3) . 6_766 ?
O2 Zr1 Zr2 110.0(2) . 4_556 ?
O2 Zr1 Zr2 75.7(3) 4_556 6_766 ?
O2 Zr1 Zr2 164.9(3) 4_556 3_675 ?
O2 Zr1 Zr2 112.1(3) . . ?
O2 Zr1 Zr2 112.1(3) 4_556 4_556 ?
O2 Zr1 O6 73.8(4) 4_556 4_556 ?
O2 Zr1 O6 141.1(3) . 4_556 ?
O2 Zr1 O6 73.8(4) . . ?
O2 Zr1 O6 141.1(3) 4_556 . ?
O2 Zr1 O2 119.4(6) . 4_556 ?
Zr2 O5 Zr2 108.3(4) . 6_766 ?
Zr1 O5 Zr2 120.2(6) . . ?
Zr1 O5 Zr2 119.2(6) . 6_766 ?
C6 O1 Zr2 136.6(12) . 3_675 ?
C12 O4 Zr2 139.6(14) . 4_556 ?
C12 O12 Zr1 131.4(10) . . ?
Zr2 O6 Zr2 104.3(5) . 3_675 ?
Zr2 O6 Zr1 100.3(5) 3_675 . ?
Zr2 O6 Zr1 100.3(5) . . ?
C6 O2 Zr1 131.5(10) . . ?
C11 N2 Pb2 124.2(17) . . ?
C11 N2 C7 115.9(19) . . ?
C7 N2 Pb2 118.0(13) . . ?
Zr2 O7 Zr2 116.7(4) . 3_675 ?
Zr2 O7 Zr2 116.7(4) . 2_765 ?
Zr2 O7 Zr2 116.7(4) 2_765 3_675 ?
C10 C9 C12 127(2) . . ?
C10 C9 C8 116.5(18) . . ?
C8 C9 C12 115.7(17) . . ?
O1 C6 C3 119.4(15) . . ?
O2 C6 O1 123.6(16) . . ?
O2 C6 C3 116.9(15) . . ?
O4 C12 O12 122.8(18) . . ?
O4 C12 C9 123.7(17) . . ?
O12 C12 C9 112.7(15) . . ?
C9 C10 H10 120.1 . . ?
C9 C10 C11 120(2) . . ?
C11 C10 H10 120.1 . . ?
N2 C11 C10 125(2) . . ?
N2 C11 H11 117.4 . . ?
C10 C11 H11 117.4 . . ?
C2 C1 H1 120.0 . . ?
C2 C1 N1 120.0 . . ?
N1 C1 H1 120.0 . . ?
C1 C2 H2 120.0 . . ?
C3 C2 C1 120.0 . . ?
C3 C2 H2 120.0 . . ?
C2 C3 C6 119.7(11) . . ?
C4 C3 C6 120.1(11) . . ?
C4 C3 C2 120.0 . . ?
C3 C4 H4 120.0 . . ?
C3 C4 C5 120.0 . . ?
C5 C4 H4 120.0 . . ?
C4 C5 H5 120.0 . . ?
N1 C5 C4 120.0 . . ?
N1 C5 H5 120.0 . . ?
C1 N1 Pb1 123.6(6) . . ?
C5 N1 Pb1 114.7(6) . . ?
C5 N1 C1 120.0 . . ?
C9 C8 H8 120.4 . . ?
C7 C8 C9 119.2(18) . . ?
C7 C8 H8 120.4 . . ?
N2 C7 H7 118.6 . . ?
C8 C7 N2 122.8(19) . . ?
C8 C7 H7 118.6 . . ?

loop_
_geom_bond_atom_site_label_1
_geom_bond_atom_site_label_2
_geom_bond_distance
_geom_bond_site_symmetry_2
_geom_bond_publ_flag
Pb2 N2 2.672(16) 2_665 ?
Pb2 N2 2.672(17) . ?
Pb2 N2 2.672(16) 3_565 ?
Pb2 O10 2.69(3) 3_565 ?
Pb2 O10 2.69(3) 2_665 ?
Pb2 O10 2.69(3) . ?
Pb1 N1 2.66(3) 2_665 ?
Pb1 N1 2.664(10) . ?
Pb1 N1 2.66(2) 3_565 ?
Pb1 O9 2.61(3) 2_665 ?
Pb1 O9 2.61(3) . ?
Pb1 O9 2.61(3) 3_565 ?
Zr2 Zr2 3.411(3) 6_766 ?
Zr2 Zr2 3.577(2) 3_675 ?
Zr2 Zr1 3.5189(18) . ?
Zr2 Zr1 3.5203(18) 2_765 ?
Zr2 O5 2.093(11) . ?
Zr2 O5 2.114(10) 6_766 ?
Zr2 O1 2.259(11) 2_765 ?
Zr2 O4 2.232(12) 4_556 ?
Zr2 O6 2.264(10) . ?
Zr2 O6 2.267(11) 2_765 ?
Zr2 O8 2.182(13) . ?
Zr2 O7 2.101(5) . ?
Zr1 O5 1.965(13) 4_556 ?
Zr1 O5 1.965(13) . ?
Zr1 O12 2.221(11) . ?
Zr1 O12 2.221(11) 4_556 ?
Zr1 O6 2.320(13) 4_556 ?
Zr1 O6 2.320(13) . ?
Zr1 O2 2.265(12) 4_556 ?
Zr1 O2 2.265(12) . ?
O1 C6 1.31(2) . ?
O4 C12 1.22(2) . ?
O12 C12 1.28(2) . ?
O2 C6 1.26(2) . ?
N2 C11 1.22(3) . ?
N2 C7 1.42(2) . ?
C9 C12 1.45(3) . ?
C9 C10 1.34(3) . ?
C9 C8 1.41(3) . ?
C6 C3 1.44(2) . ?
C10 H10 0.9300 . ?
C10 C11 1.43(3) . ?
C11 H11 0.9300 . ?
C1 H1 0.9300 . ?
C1 C2 1.3900 . ?
C1 N1 1.3900 . ?
C2 H2 0.9300 . ?
C2 C3 1.3900 . ?
C3 C4 1.3900 . ?
C4 H4 0.9300 . ?
C4 C5 1.3900 . ?
C5 H5 0.9300 . ?
C5 N1 1.3900 . ?
C8 H8 0.9300 . ?
C8 C7 1.35(3) . ?
C7 H7 0.9300 . ?

loop_
_geom_torsion_atom_site_label_1
_geom_torsion_atom_site_label_2
_geom_torsion_atom_site_label_3
_geom_torsion_atom_site_label_4
_geom_torsion
_geom_torsion_site_symmetry_1
_geom_torsion_site_symmetry_2
_geom_torsion_site_symmetry_3
_geom_torsion_site_symmetry_4
_geom_torsion_publ_flag
Pb2 N2 C11 C10 169.1(19) . . . . ?
Pb2 N2 C7 C8 -163.0(17) . . . . ?
Zr2 O1 C6 O2 -10(3) 3_675 . . . ?
Zr2 O1 C6 C3 173.9(13) 3_675 . . . ?
Zr2 O4 C12 O12 13(3) 4_556 . . . ?
Zr2 O4 C12 C9 -178.2(15) 4_556 . . . ?
Zr1 O12 C12 O4 -3(2) . . . . ?
Zr1 O12 C12 C9 -172.9(12) . . . . ?
Zr1 O2 C6 O1 -2(2) . . . . ?
Zr1 O2 C6 C3 174.6(11) . . . . ?
O1 C6 C3 C2 164.5(13) . . . . ?
O1 C6 C3 C4 -20(2) . . . . ?
O2 C6 C3 C2 -11.9(19) . . . . ?
O2 C6 C3 C4 163.3(12) . . . . ?
C9 C10 C11 N2 -8(4) . . . . ?
C9 C8 C7 N2 -7(3) . . . . ?
C6 C3 C4 C5 -175.2(17) . . . . ?
C12 C9 C10 C11 -167(2) . . . . ?
C12 C9 C8 C7 174.5(19) . . . . ?
C10 C9 C12 O4 -167(2) . . . . ?
C10 C9 C12 O12 3(3) . . . . ?
C10 C9 C8 C7 4(3) . . . . ?
C11 N2 C7 C8 2(3) . . . . ?
C1 C2 C3 C6 175.3(17) . . . . ?
C1 C2 C3 C4 0.0 . . . . ?
C2 C1 N1 Pb1 -164.0(12) . . . . ?
C2 C1 N1 C5 0.0 . . . . ?
C2 C3 C4 C5 0.0 . . . . ?
C3 C4 C5 N1 0.0 . . . . ?
C4 C5 N1 Pb1 165.4(11) . . . . ?
C4 C5 N1 C1 0.0 . . . . ?
N1 C1 C2 C3 0.0 . . . . ?
C8 C9 C12 O4 24(3) . . . . ?
C8 C9 C12 O12 -166.5(17) . . . . ?
C8 C9 C10 C11 2(3) . . . . ?
C7 N2 C11 C10 5(4) . . . . ?

loop_
_twin_individual_id
_twin_individual_mass_fraction_refined
1 0.726(17)
2 0.274(17)

loop_
_smtbx_masks_void_nr
_smtbx_masks_void_average_x
_smtbx_masks_void_average_y
_smtbx_masks_void_average_z
_smtbx_masks_void_volume
_smtbx_masks_void_count_electrons
_smtbx_masks_void_content
1 -0.096 -0.106 -0.392 8231.0 2234.4 ?
